data_4344278
loop_
_publ_author_name
'Elder, R.C.'
'Heeg, M.J.'
'Payne, M.D.'
'Trkula, M.'
'Deutsch, E.'

_publ_section_title
;
 Trans Effect in Octahedral Complexes. 3. Comparison of Kinetic and
 Structural Trans Effects Induced by Coordinated Sulfur in Sulfito- and
 Sulfinatopentaamminecobalt(III) Complexes
;
_journal_name_full 'Inorganic Chemistry'
_journal_page_first 431
_journal_page_last 440
_journal_volume 17
_journal_year 1978
_chemical_formula_sum 'Cl Co H17 N5 O4 S'
_chemical_name_systematic '((N H3)5 Co S O3) Cl (H2 O)'
_space_group_IT_number 14
_symmetry_space_group_name_Hall '-P 2ybc'
_symmetry_space_group_name_H-M 'P 1 21/c 1'
_cell_angle_alpha 90
_cell_angle_beta 95.75
_cell_angle_gamma 90
_cell_formula_units_Z 4
_cell_length_a 12.127
_cell_length_b 6.651
_cell_length_c 12.296
_cell_volume 986.765
_citation_journal_id_ASTM INOCAJ
_cod_data_source_file Elder_INOCAJ_1978_183.cif
_cod_data_source_block H17Cl1Co1N5O4S1
_cod_original_cell_volume 986.7645
_cod_original_formula_sum 'H17 Cl1 Co1 N5 O4 S1'
_cod_database_code 4344278

loop_
_symmetry_equiv_pos_as_xyz
x,y,z
-x,y+1/2,-z+1/2
-x,-y,-z
x,-y-1/2,z-1/2

loop_
_atom_site_label
_atom_site_type_symbol
_atom_site_fract_x
_atom_site_fract_y
_atom_site_fract_z
_atom_site_occupancy
_atom_site_U_iso_or_equiv
_atom_site_attached_hydrogens
O1 O-2 0.5066 0.7928 0.1114 1 0.0 0
S1 S+4 0.38609 0.7543 0.11024 1 0.0 0
N5 N-3 0.2825 1.0598 -0.0406 1 0.0 3
O3 O-2 0.343 0.6483 0.0097 1 0.0 0
N3 N-3 0.2061 1.3025 0.1261 1 0.0 3
N2 N-3 0.3102 1.0219 0.2792 1 0.0 3
Co1 Co+3 0.29582 1.0421 0.11957 1 0.0 0
N1 N-3 0.4322 1.2024 0.1281 1 0.0 3
N4 N-3 0.1582 0.8834 0.1117 1 0.0 3
O2 O-2 0.366 0.6304 0.2069 1 0.0 0
Cl1 Cl-1 0.06467 0.67174 0.33797 1 0.0 0
O4 O-2 0.0997 1.1341 0.3854 1 0.0 2
